data_2011531
loop_
_publ_author_name
'Twamley, Brendan'
'Ned J. Hardman'
'Philip P. Power'

_publ_section_title
;
 A terphenyl halide series: 2,6-Trip~2~H~3~C~6~<i>X</i> (Trip =
 2,4,6-triisopropylphenyl; <i>X</i> = Cl, Br, I)
;
_journal_issue 11
_journal_name_full 'Acta Crystallographica Section C'
_journal_page_first e514
_journal_page_last e515
_journal_paper_doi 10.1107/S0108270100013020
_journal_volume 56
_journal_year 2000
_chemical_formula_sum 'C36 H49 Cl'
_chemical_formula_weight 517.20
_chemical_melting_point 184.0(10)
_chemical_name_common Bert*Cl
_chemical_name_systematic
;
 ?
;
_space_group_IT_number 62
_symmetry_cell_setting orthorhombic
_symmetry_space_group_name_Hall '-P 2ac 2n'
_symmetry_space_group_name_H-M 'P n m a'
_audit_creation_method SHELXL-97
_cell_angle_alpha 90.00
_cell_angle_beta 90.00
_cell_angle_gamma 90.00
_cell_formula_units_Z 4
_cell_length_a 8.2186(5)
_cell_length_b 25.4368(16)
_cell_length_c 15.6604(10)
_cell_measurement_reflns_used 4302
_cell_measurement_temperature 93(2)
_cell_measurement_theta_max 31.42
_cell_measurement_theta_min 2.60
_cell_volume 3273.9(4)
_computing_cell_refinement SMART
_computing_data_collection 'SMART (Bruker, 1998)'
_computing_data_reduction 'SHELXTL (Sheldrick, 1998)'
_computing_publication_material 'XCIF in SHELXTL'
_computing_structure_refinement 'XL in SHELXTL'
_computing_structure_solution 'XS in SHELXTL'
_diffrn_ambient_temperature 93(2)
_diffrn_measured_fraction_theta_full 1.000
_diffrn_measured_fraction_theta_max 1.000
_diffrn_measurement_device_type 'Bruker SMART 1000'
_diffrn_measurement_method \w
_diffrn_radiation_monochromator graphite
_diffrn_radiation_source 'normal-focus sealed tube'
_diffrn_radiation_type MoK\a
_diffrn_radiation_wavelength .71073
_diffrn_reflns_av_R_equivalents .1336
_diffrn_reflns_av_sigmaI/netI .0694
_diffrn_reflns_limit_h_max 10
_diffrn_reflns_limit_h_min 0
_diffrn_reflns_limit_k_max 33
_diffrn_reflns_limit_k_min 0
_diffrn_reflns_limit_l_max 20
_diffrn_reflns_limit_l_min 0
_diffrn_reflns_number 47039
_diffrn_reflns_theta_full 27.49
_diffrn_reflns_theta_max 27.49
_diffrn_reflns_theta_min 1.53
_diffrn_standards_decay_% <0.01
_diffrn_standards_interval_count 'beginning and end'
_diffrn_standards_number '50 frames remeasured'
_exptl_absorpt_coefficient_mu .137
_exptl_absorpt_correction_T_max .995
_exptl_absorpt_correction_T_min .957
_exptl_absorpt_correction_type empirical
_exptl_absorpt_process_details '(SADABS; Sheldrick 1999)'
_exptl_crystal_colour colourless
_exptl_crystal_density_diffrn 1.049
_exptl_crystal_density_method 'not measured'
_exptl_crystal_description needle
_exptl_crystal_F_000 1128
_exptl_crystal_size_max .32
_exptl_crystal_size_mid .15
_exptl_crystal_size_min .04
_refine_diff_density_max .551
_refine_diff_density_min -.424
_refine_ls_extinction_method none
_refine_ls_goodness_of_fit_ref .912
_refine_ls_hydrogen_treatment constr
_refine_ls_matrix_type full
_refine_ls_number_parameters 172
_refine_ls_number_reflns 3852
_refine_ls_number_restraints 0
_refine_ls_restrained_S_all .912
_refine_ls_R_factor_all .093
_refine_ls_R_factor_gt .047
_refine_ls_shift/su_max .001
_refine_ls_shift/su_mean .000
_refine_ls_structure_factor_coef Fsqd
_refine_ls_weighting_details 'calc w = 1/[\s^2^(Fo^2^)+(0.0660P)^2^] where P = (Fo^2^+2Fc^2^)/3'
_refine_ls_weighting_scheme calc
_refine_ls_wR_factor_ref .128
_reflns_number_gt 2275
_reflns_number_total 3852
_reflns_threshold_expression I>2\s(I)
_cod_data_source_file qa0383.cif
_cod_data_source_block I
_cod_depositor_comments
;
The following automatic conversions were performed:
'_symmetry_cell_setting' value 'Orthorhombic' changed to 'orthorhombic'
according to '/home/saulius/struct/CIF-dictionaries/cif_core.dic'
dictionary named 'cif_core.dic' version 2.4.1 from 2010-06-29.

Automatic conversion script
Id: cif_fix_enum 1527 2010-12-29 10:47:43Z saulius 

The following automatic conversions were performed:

'_chemical_melting_point' value '183-185' was changed to '184.0(10)'
- the average value was taken and precision was estimated.

Automatic conversion script
Id: cif_fix_values 1646 2011-03-28 12:23:43Z adriana 

The following automatic conversions were performed:

'_chemical_melting_point' value '183-185' was changed to '184.0(10)'
- the average value was taken and precision was
estimated.

'_symmetry_cell_setting' value 'Orthorhombic' changed to
'orthorhombic' according to
/home/saulius/struct/CIF-dictionaries/cif_core.dic dictionary named
'cif_core.dic' version 2.4.1 from
2010-06-29.

'_exptl_absorpt_correction_type' value 'Empirical'
changed to 'empirical' according to
/home/saulius/struct/CIF-dictionaries/cif_core.dic dictionary named
'cif_core.dic' version 2.4.1 from 2010-06-29.

Automatic conversion script
Id: cif_fix_values 1715 2011-07-08 13:25:40Z adriana 
;
_cod_database_code 2011531
_cod_database_fobs_code 2011531

loop_
_symmetry_equiv_pos_as_xyz
'x, y, z'
'-x+1/2, -y, z+1/2'
'-x, y+1/2, -z'
'x+1/2, -y+1/2, -z+1/2'
'-x, -y, -z'
'x-1/2, y, -z-1/2'
'x, -y-1/2, z'
'-x-1/2, y-1/2, z-1/2'

loop_
_atom_site_label
_atom_site_fract_x
_atom_site_fract_y
_atom_site_fract_z
_atom_site_U_iso_or_equiv
_atom_site_adp_type
_atom_site_calc_flag
_atom_site_refinement_flags
_atom_site_occupancy
_atom_site_disorder_assembly
_atom_site_disorder_group
_atom_site_type_symbol
Cl .76901(9) .7500 .08567(5) .0309(2) Uani d S 1 . . Cl
C1 .9191(3) .7500 .00683(16) .0187(6) Uani d S 1 . . C
C2 .9761(2) .70181(7) -.02378(11) .0166(4) Uani d . 1 . . C
C3 1.0940(2) .70293(7) -.08762(12) .0203(4) Uani d . 1 . . C
H3A 1.1348 .6708 -.1098 .024 Uiso calc R 1 . . H
C4 1.1530(3) .7500 -.11946(18) .0243(6) Uani d S 1 . . C
H4A 1.2336 .7500 -.1629 .029 Uiso calc SR 1 . . H
C5 .9115(2) .65045(7) .00889(12) .0175(4) Uani d . 1 . . C
C6 .9854(2) .62594(7) .07899(12) .0199(4) Uani d . 1 . . C
C7 .9225(2) .57777(7) .10680(12) .0229(4) Uani d . 1 . . C
H7A .9707 .5611 .1548 .028 Uiso calc R 1 . . H
C8 .7921(2) .55355(7) .06661(12) .0198(4) Uani d . 1 . . C
C9 .7221(2) .57888(7) -.00278(12) .0207(4) Uani d . 1 . . C
H9A .6328 .5627 -.0309 .025 Uiso calc R 1 . . H
C10 .7782(2) .62706(7) -.03249(12) .0187(4) Uani d . 1 . . C
C11 1.1353(2) .64923(8) .12216(13) .0251(5) Uani d . 1 . . C
H11A 1.1594 .6836 .0937 .030 Uiso calc R 1 . . H
C12 1.1081(3) .66018(10) .21677(14) .0377(6) Uani d . 1 . . C
H12A 1.0137 .6833 .2237 .057 Uiso calc R 1 . . H
H12B 1.2048 .6773 .2407 .057 Uiso calc R 1 . . H
H12C 1.0883 .6270 .2468 .057 Uiso calc R 1 . . H
C13 1.2824(2) .61354(10) .10894(14) .0367(6) Uani d . 1 . . C
H13A 1.2977 .6071 .0478 .055 Uiso calc R 1 . . H
H13B 1.2642 .5800 .1383 .055 Uiso calc R 1 . . H
H13C 1.3797 .6305 .1323 .055 Uiso calc R 1 . . H
C14 .7274(2) .50057(7) .09675(12) .0225(4) Uani d . 1 . . C
H14A .6518 .4873 .0516 .027 Uiso calc R 1 . . H
C15 .6292(3) .50614(8) .17857(14) .0336(5) Uani d . 1 . . C
H15A .5430 .5322 .1701 .050 Uiso calc R 1 . . H
H15B .7009 .5176 .2250 .050 Uiso calc R 1 . . H
H15C .5804 .4722 .1933 .050 Uiso calc R 1 . . H
C16 .8623(3) .45979(8) .10701(14) .0286(5) Uani d . 1 . . C
H16A .9231 .4568 .0534 .043 Uiso calc R 1 . . H
H16B .8143 .4257 .1214 .043 Uiso calc R 1 . . H
H16C .9362 .4708 .1528 .043 Uiso calc R 1 . . H
C17 .6986(2) .65265(8) -.10990(13) .0236(4) Uani d . 1 . . C
H17A .7451 .6888 -.1157 .028 Uiso calc R 1 . . H
C18 .5146(3) .65828(9) -.10040(14) .0362(6) Uani d . 1 . . C
H18A .4900 .6780 -.0482 .054 Uiso calc R 1 . . H
H18B .4648 .6233 -.0970 .054 Uiso calc R 1 . . H
H18C .4707 .6771 -.1499 .054 Uiso calc R 1 . . H
C19 .7407(3) .62236(9) -.19121(13) .0355(5) Uani d . 1 . . C
H19A .8591 .6192 -.1963 .053 Uiso calc R 1 . . H
H19B .6977 .6412 -.2409 .053 Uiso calc R 1 . . H
H19D .6922 .5872 -.1886 .053 Uiso calc R 1 . . H

loop_
_atom_site_aniso_label
_atom_site_aniso_U_11
_atom_site_aniso_U_22
_atom_site_aniso_U_33
_atom_site_aniso_U_12
_atom_site_aniso_U_13
_atom_site_aniso_U_23
Cl .0331(4) .0259(4) .0336(4) .000 .0144(3) .000
C1 .0173(13) .0224(14) .0165(13) .000 .0020(10) .000
C2 .0170(9) .0155(9) .0174(9) -.0005(7) -.0034(7) .0012(7)
C3 .0223(10) .0150(9) .0235(10) .0027(8) .0031(8) -.0033(8)
C4 .0216(14) .0257(15) .0256(15) .000 .0077(12) .000
C5 .0171(9) .0149(9) .0204(10) .0012(7) .0033(7) .0007(8)
C6 .0212(10) .0188(9) .0197(10) .0009(8) -.0011(8) .0002(8)
C7 .0257(10) .0218(10) .0212(10) .0032(8) .0000(8) .0039(8)
C8 .0211(10) .0156(9) .0227(10) .0000(8) .0041(8) .0014(8)
C9 .0184(9) .0196(10) .0242(10) -.0021(8) -.0001(8) -.0022(8)
C10 .0192(9) .0167(9) .0201(9) .0012(8) .0012(8) -.0019(8)
C11 .0261(11) .0255(11) .0238(11) -.0066(9) -.0061(8) .0048(9)
C12 .0281(12) .0509(15) .0341(13) -.0042(11) -.0044(10) -.0133(11)
C13 .0229(11) .0532(15) .0339(13) -.0033(10) -.0025(9) -.0031(11)
C14 .0236(10) .0182(9) .0259(11) -.0029(8) .0016(8) .0016(8)
C15 .0361(13) .0225(11) .0422(13) .0009(9) .0166(10) .0055(10)
C16 .0333(12) .0187(10) .0338(12) .0001(9) .0053(10) .0019(9)
C17 .0234(10) .0199(9) .0275(11) -.0037(8) -.0052(8) .0046(9)
C18 .0287(12) .0444(14) .0355(13) .0073(10) -.0067(10) .0051(11)
C19 .0404(13) .0442(13) .0219(11) .0035(11) -.0009(10) .0046(10)

loop_
_atom_type_symbol
_atom_type_description
_atom_type_scat_dispersion_real
_atom_type_scat_dispersion_imag
_atom_type_scat_source
C C .0033 .0016 'International Tables Vol C Tables 4.2.6.8 and 6.1.1.4'
H H .0000 .0000 'International Tables Vol C Tables 4.2.6.8 and 6.1.1.4'
Cl Cl .1484 .1585 'International Tables Vol C Tables 4.2.6.8 and 6.1.1.4'

loop_
_geom_angle_atom_site_label_1
_geom_angle_atom_site_label_2
_geom_angle_atom_site_label_3
_geom_angle_site_symmetry_1
_geom_angle
C2 C1 C2 7_575 122.6(2)
C2 C1 Cl 7_575 118.68(12)
C2 C1 Cl . 118.68(12)
C3 C2 C1 . 117.51(17)
C3 C2 C5 . 120.60(16)
C1 C2 C5 . 121.87(17)
C4 C3 C2 . 121.33(18)
C3 C4 C3 7_575 119.7(3)
C6 C5 C10 . 120.73(17)
C6 C5 C2 . 120.07(16)
C10 C5 C2 . 119.19(16)
C7 C6 C5 . 118.25(17)
C7 C6 C11 . 120.05(17)
C5 C6 C11 . 121.65(16)
C8 C7 C6 . 122.21(18)
C7 C8 C9 . 117.98(17)
C7 C8 C14 . 121.44(17)
C9 C8 C14 . 120.58(17)
C8 C9 C10 . 122.29(18)
C9 C10 C5 . 118.53(17)
C9 C10 C17 . 120.04(17)
C5 C10 C17 . 121.40(16)
C12 C11 C6 . 112.55(17)
C12 C11 C13 . 110.91(17)
C6 C11 C13 . 110.40(17)
C15 C14 C8 . 111.33(16)
C15 C14 C16 . 111.10(16)
C8 C14 C16 . 112.36(16)
C10 C17 C18 . 112.84(17)
C10 C17 C19 . 110.52(16)
C18 C17 C19 . 110.66(17)

loop_
_geom_bond_atom_site_label_1
_geom_bond_atom_site_label_2
_geom_bond_site_symmetry_2
_geom_bond_distance
_geom_bond_publ_flag
Cl C1 . 1.745(3) ?
C1 C2 7_575 1.397(2) ?
C1 C2 . 1.397(2) ?
C2 C3 . 1.392(3) ?
C2 C5 . 1.500(3) ?
C3 C4 . 1.385(2) ?
C4 C3 7_575 1.385(2) ?
C5 C6 . 1.401(3) ?
C5 C10 . 1.405(2) ?
C6 C7 . 1.399(3) ?
C6 C11 . 1.525(3) ?
C7 C8 . 1.387(3) ?
C8 C9 . 1.388(3) ?
C8 C14 . 1.524(2) ?
C9 C10 . 1.390(3) ?
C10 C17 . 1.524(3) ?
C11 C12 . 1.524(3) ?
C11 C13 . 1.526(3) ?
C14 C15 . 1.521(3) ?
C14 C16 . 1.527(3) ?
C17 C18 . 1.526(3) ?
C17 C19 . 1.528(3) ?
